data_4020016
loop_
_publ_author_name
'Francesca Aulenta'
'Michael G.B. Drew'
'Alison Foster'
'Wayne Hayes'
'Steven Rannard'
'David W. Thornthwaite'
'David R. Worrall'
'Tristan G.A. Youngs'

_journal_name_full 'Journal of Organic Chemistry'
_journal_page_first 63
_journal_page_last 78
_journal_paper_doi 10.1021/jo048799a
_journal_volume 70
_journal_year 2005
_chemical_formula_sum 'C12 H10 N2 O6'
_chemical_formula_weight 278.22
_space_group_IT_number 14
_symmetry_cell_setting monoclinic
_symmetry_space_group_name_Hall '-P 2yn'
_symmetry_space_group_name_H-M 'P 1 21/n 1'
_atom_sites_solution_hydrogens geom
_atom_sites_solution_primary direct
_atom_sites_solution_secondary difmap
_cell_angle_alpha 90.00
_cell_angle_beta 102.443(10)
_cell_angle_gamma 90.00
_cell_formula_units_Z 4
_cell_length_a 12.511(14)
_cell_length_b 5.682(8)
_cell_length_c 18.53(2)
_cell_measurement_temperature 293(2)
_cell_volume 1286(3)
_diffrn_ambient_temperature 293(2)
_diffrn_measurement_device 'Marresearch Image Plate'
_diffrn_measurement_method '95 frames at 2^o intervals, counting time 2 min.'
_diffrn_radiation_monochromator graphite
_diffrn_radiation_source 'fine-focus sealed tube'
_diffrn_radiation_type MoK\a
_diffrn_radiation_wavelength 0.71073
_diffrn_reflns_av_R_equivalents 0.0505
_diffrn_reflns_av_sigmaI/netI 0.0455
_diffrn_reflns_limit_h_max 15
_diffrn_reflns_limit_h_min -14
_diffrn_reflns_limit_k_max 6
_diffrn_reflns_limit_k_min -6
_diffrn_reflns_limit_l_max 22
_diffrn_reflns_limit_l_min -21
_diffrn_reflns_number 7049
_diffrn_reflns_theta_max 25.84
_diffrn_reflns_theta_min 2.25
_diffrn_standards_decay_% ?
_exptl_absorpt_coefficient_mu 0.118
_exptl_absorpt_correction_type none
_exptl_crystal_colour white
_exptl_crystal_density_diffrn 1.436
_exptl_crystal_density_method 'not measured'
_exptl_crystal_description parallelopiped
_exptl_crystal_F_000 576
_exptl_crystal_size_max 0.30
_exptl_crystal_size_mid 0.25
_exptl_crystal_size_min 0.25
_refine_ls_extinction_coef 0.0097(19)
_refine_ls_extinction_expression Fc^*^=kFc[1+0.001xFc^2^\l^3^/sin(2\q)]^-1/4^
_refine_ls_extinction_method SHELXL
_refine_ls_goodness_of_fit_ref 1.264
_refine_ls_hydrogen_treatment mixed
_refine_ls_matrix_type full
_refine_ls_number_parameters 182
_refine_ls_number_reflns 2430
_refine_ls_number_restraints 0
_refine_ls_restrained_S_all 1.264
_refine_ls_R_factor_all 0.1252
_refine_ls_R_factor_gt 0.0953
_refine_ls_shift/su_max 0.009
_refine_ls_shift/su_mean 0.002
_refine_ls_structure_factor_coef Fsqd
_refine_ls_weighting_details 'calc w=1/[\s^2^(Fo^2^)+(0.0405P)^2^+1.8846P] where P=(Fo^2^+2Fc^2^)/3'
_refine_ls_wR_factor_gt 0.1773
_refine_ls_wR_factor_ref 0.1895
_reflns_number_gt 1842
_reflns_number_total 2430
_reflns_threshold_expression >2sigma(I)
_cod_original_sg_symbol_H-M P21/n
_cod_database_code 4020016

loop_
_symmetry_equiv_pos_as_xyz
'x, y, z'
'-x+1/2, y+1/2, -z+1/2'
'-x, -y, -z'
'x-1/2, -y-1/2, z-1/2'

loop_
_atom_site_label
_atom_site_type_symbol
_atom_site_fract_x
_atom_site_fract_y
_atom_site_fract_z
_atom_site_U_iso_or_equiv
_atom_site_adp_type
_atom_site_occupancy
_atom_site_calc_flag
_atom_site_refinement_flags
_atom_site_disorder_assembly
_atom_site_disorder_group
C1 C 0.5748(3) 0.5586(6) 0.59381(19) 0.0319(8) Uani 1 d . . .
N101 N 0.4701(3) 0.6814(6) 0.59396(18) 0.0421(8) Uani 1 d . . .
O102 O 0.4063(3) 0.5885(6) 0.6262(2) 0.0690(10) Uani 1 d . . .
O103 O 0.4528(3) 0.8677(6) 0.56106(19) 0.0650(10) Uani 1 d . . .
C2 C 0.5995(3) 0.3580(6) 0.63667(19) 0.0333(9) Uani 1 d . . .
H2 H 0.5518 0.2976 0.6642 0.040 Uiso 1 calc R . .
C3 C 0.6987(3) 0.2531(6) 0.63620(19) 0.0332(8) Uani 1 d . . .
N31 N 0.7294(3) 0.0414(6) 0.68275(17) 0.0409(8) Uani 1 d . . .
O32 O 0.8212(3) -0.0378(6) 0.68764(18) 0.0643(10) Uani 1 d . . .
O33 O 0.6614(3) -0.0435(5) 0.71314(16) 0.0549(8) Uani 1 d . . .
C4 C 0.7695(3) 0.3379(6) 0.59439(19) 0.0342(9) Uani 1 d . . .
H4 H 0.8355 0.2613 0.5954 0.041 Uiso 1 calc R . .
C5 C 0.7422(3) 0.5382(6) 0.55068(19) 0.0327(8) Uani 1 d . . .
C6 C 0.6424(3) 0.6493(7) 0.55091(19) 0.0346(9) Uani 1 d . . .
H6 H 0.6219 0.7832 0.5224 0.041 Uiso 1 calc R . .
C7 C 0.8194(3) 0.6278(7) 0.5076(2) 0.0411(10) Uani 1 d . . .
H7 H 0.8836 0.5421 0.5106 0.049 Uiso 1 calc R . .
C8 C 0.8078(3) 0.8158(7) 0.4651(2) 0.0453(10) Uani 1 d . . .
H8 H 0.7444 0.9056 0.4598 0.054 Uiso 1 calc R . .
C9 C 0.8930(3) 0.8869(8) 0.4257(2) 0.0470(11) Uani 1 d . . .
O9 O 0.9809(2) 0.7936(6) 0.43203(18) 0.0635(10) Uani 1 d . . .
O10 O 0.8603(2) 1.0678(6) 0.3812(2) 0.0745(12) Uani 1 d . . .
C11 C 0.9353(4) 1.1515(12) 0.3367(4) 0.098(2) Uani 1 d . . .
H11A H 0.9941 1.2396 0.3678 0.117 Uiso 1 calc R . .
H11B H 0.9673 1.0177 0.3167 0.117 Uiso 1 calc R . .
C12 C 0.8822(6) 1.2940(15) 0.2791(4) 0.120(3) Uani 1 d . . .
H12 H 0.8135 1.2343 0.2575 0.144 Uiso 1 calc R . .
C13 C 0.8998(7) 1.4648(15) 0.2510(5) 0.138(3) Uani 1 d . . .
H13A H 0.9659 1.5428 0.2674 0.165 Uiso 1 calc R . .
H13B H 0.8479 1.5255 0.2117 0.165 Uiso 1 calc R . .

loop_
_atom_site_aniso_label
_atom_site_aniso_U_11
_atom_site_aniso_U_22
_atom_site_aniso_U_33
_atom_site_aniso_U_23
_atom_site_aniso_U_13
_atom_site_aniso_U_12
C1 0.0283(18) 0.036(2) 0.0282(17) -0.0054(17) -0.0002(15) 0.0031(16)
N101 0.0390(19) 0.045(2) 0.0416(18) -0.0010(17) 0.0063(16) 0.0082(16)
O102 0.0517(19) 0.074(2) 0.092(2) 0.021(2) 0.0395(19) 0.0130(18)
O103 0.059(2) 0.057(2) 0.083(2) 0.0286(18) 0.0261(18) 0.0299(17)
C2 0.038(2) 0.032(2) 0.0283(18) -0.0029(16) 0.0033(16) -0.0054(17)
C3 0.040(2) 0.029(2) 0.0266(17) -0.0012(15) -0.0024(16) 0.0018(16)
N31 0.053(2) 0.0330(18) 0.0353(17) 0.0020(15) 0.0065(16) 0.0031(17)
O32 0.064(2) 0.060(2) 0.071(2) 0.0247(17) 0.0174(17) 0.0297(17)
O33 0.065(2) 0.0460(18) 0.0539(18) 0.0162(15) 0.0137(16) -0.0022(16)
C4 0.0313(19) 0.033(2) 0.037(2) -0.0001(17) 0.0033(16) 0.0101(16)
C5 0.0315(19) 0.032(2) 0.0322(18) -0.0044(16) 0.0015(15) 0.0010(16)
C6 0.038(2) 0.031(2) 0.0326(19) 0.0029(16) 0.0025(16) 0.0050(16)
C7 0.033(2) 0.047(2) 0.044(2) 0.004(2) 0.0111(17) 0.0080(18)
C8 0.036(2) 0.048(3) 0.053(2) 0.016(2) 0.0119(19) 0.0151(19)
C9 0.038(2) 0.047(3) 0.057(3) 0.017(2) 0.011(2) 0.009(2)
O9 0.0437(18) 0.068(2) 0.085(2) 0.0296(19) 0.0265(17) 0.0199(16)
O10 0.0461(18) 0.080(2) 0.104(3) 0.057(2) 0.0325(19) 0.0228(17)
C11 0.059(3) 0.111(5) 0.132(5) 0.076(5) 0.042(4) 0.014(3)
C12 0.083(5) 0.157(7) 0.126(6) 0.077(6) 0.039(4) -0.020(5)
C13 0.132(7) 0.156(8) 0.151(7) 0.085(6) 0.085(6) 0.054(6)
